data_1514210
loop_
_publ_author_name
'Zhou, Jing'
'Yeung, Ying-Yeung'

_publ_section_title
;
 N-Bromosuccinimide-Induced Aminocyclization-Aziridine Ring-Expansion
 Cascade: An Asymmetric and Highly Stereoselective Approach toward the
 Synthesis of Azepane.
;
_journal_issue 8
_journal_name_full 'Organic letters'
_journal_page_first 2134
_journal_page_last 2137
_journal_paper_doi 10.1021/ol5005609
_journal_volume 16
_journal_year 2014
_chemical_absolute_configuration rmad
_chemical_formula_sum 'C24 H31 Br N2 O2'
_chemical_formula_weight 459.42
_chemical_name_systematic
; 
 ? 
;
_space_group_crystal_system monoclinic
_space_group_IT_number 4
_space_group_name_Hall 'P 2yb'
_space_group_name_H-M_alt 'P 1 21 1'
_symmetry_space_group_name_Hall 'P 2yb'
_symmetry_space_group_name_H-M 'P 1 21 1'
_atom_sites_solution_hydrogens mixed
_audit_creation_method SHELXL-2013
_cell_angle_alpha 90
_cell_angle_beta 106.574(5)
_cell_angle_gamma 90
_cell_formula_units_Z 2
_cell_length_a 11.0231(16)
_cell_length_b 6.0412(8)
_cell_length_c 17.742(3)
_cell_measurement_reflns_used 7139
_cell_measurement_temperature 100(2)
_cell_measurement_theta_max 25.32
_cell_measurement_theta_min 2.40
_cell_volume 1132.4(3)
_computing_cell_refinement 'Bruker SAINT'
_computing_data_collection 'Bruker APEX2'
_computing_data_reduction 'Bruker SAINT'
_computing_molecular_graphics 'Bruker SHELXTL'
_computing_publication_material 'Bruker SHELXTL'
_computing_structure_refinement 'SHELXL-2013 (Sheldrick, 2013)'
_computing_structure_solution 'SHELXS-97 (Sheldrick 2008)'
_diffrn_ambient_temperature 100(2)
_diffrn_measured_fraction_theta_full 0.998
_diffrn_measured_fraction_theta_max 0.999
_diffrn_measurement_device_type 'Bruker APEX-II CCD'
_diffrn_measurement_method '\f and \w scans'
_diffrn_radiation_type MoK\a
_diffrn_radiation_wavelength 0.71073
_diffrn_reflns_av_R_equivalents 0.0467
_diffrn_reflns_av_unetI/netI 0.0630
_diffrn_reflns_Laue_measured_fraction_full 0.998
_diffrn_reflns_Laue_measured_fraction_max 0.999
_diffrn_reflns_limit_h_max 14
_diffrn_reflns_limit_h_min -14
_diffrn_reflns_limit_k_max 7
_diffrn_reflns_limit_k_min -7
_diffrn_reflns_limit_l_max 21
_diffrn_reflns_limit_l_min -23
_diffrn_reflns_number 18811
_diffrn_reflns_point_group_measured_fraction_full 0.995
_diffrn_reflns_point_group_measured_fraction_max 0.996
_diffrn_reflns_theta_full 25.242
_diffrn_reflns_theta_max 27.499
_diffrn_reflns_theta_min 2.395
_exptl_absorpt_coefficient_mu 1.837
_exptl_absorpt_correction_T_max 0.7457
_exptl_absorpt_correction_T_min 0.6368
_exptl_absorpt_correction_type multi-scan
_exptl_absorpt_process_details 'Sadabs, (Sheldrick 2008)'
_exptl_crystal_colour Colourless
_exptl_crystal_density_diffrn 1.347
_exptl_crystal_density_meas ?
_exptl_crystal_density_method 'Not Measured'
_exptl_crystal_description Block
_exptl_crystal_F_000 480
_exptl_crystal_size_max 0.26
_exptl_crystal_size_mid 0.24
_exptl_crystal_size_min 0.22
_refine_diff_density_max 1.012
_refine_diff_density_min -0.782
_refine_diff_density_rms 0.090
_refine_ls_abs_structure_details
; 
 Flack x determined using 1715 quotients [(I+)-(I-)]/[(I+)+(I-)] 
 (Parsons and Flack (2004), Acta Cryst. A60, s61). 
;
_refine_ls_abs_structure_Flack 0.033(5)
_refine_ls_extinction_method none
_refine_ls_goodness_of_fit_ref 1.061
_refine_ls_hydrogen_treatment mixed
_refine_ls_matrix_type full
_refine_ls_number_parameters 309
_refine_ls_number_reflns 5193
_refine_ls_number_restraints 244
_refine_ls_restrained_S_all 1.066
_refine_ls_R_factor_all 0.0620
_refine_ls_R_factor_gt 0.0473
_refine_ls_shift/su_max 0.000
_refine_ls_shift/su_mean 0.000
_refine_ls_structure_factor_coef Fsqd
_refine_ls_weighting_details 'w=1/[\s^2^(Fo^2^)+(0.0598P)^2^+0.2286P] where P=(Fo^2^+2Fc^2^)/3'
_refine_ls_weighting_scheme calc
_refine_ls_wR_factor_gt 0.1097
_refine_ls_wR_factor_ref 0.1150
_reflns_Friedel_coverage 0.819
_reflns_Friedel_fraction_full 0.991
_reflns_Friedel_fraction_max 0.992
_reflns_number_gt 4405
_reflns_number_total 5193
_reflns_threshold_expression 'I > 2\s(I)'
_cod_data_source_file ol5005609_si_001.cif
_cod_data_source_block D498
_cod_depositor_comments
;
The following automatic conversions were performed:

'_exptl_absorpt_correction_type' value 'Multi-scan' changed to
'multi-scan' according to
/usr/data/users/saulius/automatic-downloads/rss-feeds/ACS/lib/dictionaries/cif_core.dic
dictionary named 'cif_core.dic' version 2.4.2 from 2011-04-26.

Automatic conversion script
Id: cif_fix_values 2281 2013-09-26 08:29:07Z andrius 

 Adding full bibliography for
 ./tmp-cod-update-bibliographies-8800/cifs/1514210.cif.

The following automatic conversions were performed:

'_exptl_crystal_density_meas' value 'Not Measured' was changed to '?'
- the value is perceived as not measured.

Automatic conversion script
Id: cif_fix_values 3008 2015-01-20 13:52:24Z robertas 
;
_cod_database_code 1514210
_shelx_space_group_comment
; 
The symmetry employed for this shelxl refinement is uniquely defined 
by the following loop, which should always be used as a source of 
symmetry information in preference to the above space-group names. 
They are only intended as comments. 
;
_shelxl_version_number 2013-3

loop_
_space_group_symop_operation_xyz
'x, y, z'
'-x, y+1/2, -z'

loop_
_atom_site_label
_atom_site_type_symbol
_atom_site_fract_x
_atom_site_fract_y
_atom_site_fract_z
_atom_site_U_iso_or_equiv
_atom_site_adp_type
_atom_site_occupancy
_atom_site_site_symmetry_order
_atom_site_calc_flag
_atom_site_refinement_flags_posn
_atom_site_refinement_flags_adp
_atom_site_refinement_flags_occupancy
_atom_site_disorder_assembly
_atom_site_disorder_group
C18 C 0.5941(11) 0.601(2) 0.0812(6) 0.029(2) Uani 0.482(12) 1 d D U P A 1
H18A H 0.5368 0.6831 0.0370 0.035 Uiso 0.482(12) 1 calc R U P A 1
H18B H 0.5717 0.4416 0.0759 0.035 Uiso 0.482(12) 1 calc R U P A 1
C19 C 0.7479(7) 0.6408(17) 0.0846(6) 0.0320(15) Uani 0.482(12) 1 d DG U P A 1
C20 C 0.8654(10) 0.5381(14) 0.1099(6) 0.0367(17) Uani 0.482(12) 1 d G U P A 1
H20 H 0.8733 0.3984 0.1355 0.044 Uiso 0.482(12) 1 calc R U P A 1
C21 C 0.9715(7) 0.6399(19) 0.0979(6) 0.0387(18) Uani 0.482(12) 1 d G U P A 1
H21 H 1.0518 0.5698 0.1152 0.046 Uiso 0.482(12) 1 calc R U P A 1
C22 C 0.9600(7) 0.8443(18) 0.0605(6) 0.0349(18) Uani 0.482(12) 1 d G U P A 1
H22 H 1.0325 0.9139 0.0523 0.042 Uiso 0.482(12) 1 calc R U P A 1
C23 C 0.8425(9) 0.9470(14) 0.0352(7) 0.0350(17) Uani 0.482(12) 1 d G U P A 1
H23 H 0.8346 1.0867 0.0097 0.042 Uiso 0.482(12) 1 calc R U P A 1
C24 C 0.7365(6) 0.8452(18) 0.0473(7) 0.0337(17) Uani 0.482(12) 1 d G U P A 1
H24 H 0.6561 0.9153 0.0300 0.040 Uiso 0.482(12) 1 calc R U P A 1
C18A C 0.6266(13) 0.545(2) 0.1023(7) 0.035(2) Uani 0.518(12) 1 d D U P A 2
H18C H 0.6623 0.4047 0.1283 0.042 Uiso 0.518(12) 1 calc R U P A 2
H18D H 0.5524 0.5088 0.0574 0.042 Uiso 0.518(12) 1 calc R U P A 2
C19A C 0.7209(6) 0.6608(15) 0.0748(5) 0.0319(15) Uani 0.518(12) 1 d DG U P A 2
C20A C 0.8148(9) 0.4997(12) 0.0884(5) 0.0345(16) Uani 0.518(12) 1 d G U P A 2
H20A H 0.7971 0.3533 0.1018 0.041 Uiso 0.518(12) 1 calc R U P A 2
C21A C 0.9344(8) 0.5529(15) 0.0825(5) 0.0391(18) Uani 0.518(12) 1 d G U P A 2
H21A H 0.9985 0.4429 0.0919 0.047 Uiso 0.518(12) 1 calc R U P A 2
C22A C 0.9602(6) 0.7672(17) 0.0630(5) 0.0364(17) Uani 0.518(12) 1 d G U P A 2
H22A H 1.0420 0.8036 0.0590 0.044 Uiso 0.518(12) 1 calc R U P A 2
C23A C 0.8664(8) 0.9282(12) 0.0494(6) 0.0329(17) Uani 0.518(12) 1 d G U P A 2
H23A H 0.8840 1.0747 0.0361 0.040 Uiso 0.518(12) 1 calc R U P A 2
C24A C 0.7467(7) 0.8750(13) 0.0553(6) 0.0337(16) Uani 0.518(12) 1 d G U P A 2
H24A H 0.6826 0.9851 0.0460 0.040 Uiso 0.518(12) 1 calc R U P A 2
Br1 Br 0.18504(4) 1.24074(9) 0.21376(3) 0.04119(18) Uani 1 1 d . . . . .
O1 O 0.7269(3) 0.8177(5) 0.32288(19) 0.0269(7) Uani 1 1 d . . . . .
O2 O 0.6555(3) 1.1644(5) 0.3353(2) 0.0301(8) Uani 1 1 d . . . . .
N1 N 0.5173(4) 0.8792(7) 0.2936(2) 0.0245(9) Uani 1 1 d . . . . .
N2 N 0.5879(5) 0.6899(8) 0.1589(3) 0.0395(12) Uani 1 1 d D . . . .
H2N H 0.654(4) 0.659(10) 0.199(2) 0.034(16) Uiso 1 1 d D . . . .
C1 C 0.4956(5) 0.6481(8) 0.2681(3) 0.0309(12) Uani 1 1 d . . . . .
H1A H 0.4198 0.5932 0.2817 0.037 Uiso 1 1 calc R U . . .
H1B H 0.5688 0.5586 0.2981 0.037 Uiso 1 1 calc R U . . .
C2 C 0.4768(6) 0.6109(9) 0.1804(3) 0.0405(14) Uani 1 1 d . . . . .
H2 H 0.4700 0.4477 0.1706 0.049 Uiso 1 1 calc R U . . .
C3 C 0.3575(5) 0.7186(12) 0.1270(3) 0.0451(15) Uani 1 1 d . . . . .
H3A H 0.3607 0.7068 0.0720 0.054 Uiso 1 1 calc R U . . .
H3B H 0.2833 0.6325 0.1312 0.054 Uiso 1 1 calc R U . . .
C4 C 0.3363(6) 0.9613(10) 0.1439(3) 0.0398(13) Uani 1 1 d . . . . .
H4A H 0.4147 1.0461 0.1479 0.048 Uiso 1 1 calc R U . . .
H4B H 0.2684 1.0233 0.0998 0.048 Uiso 1 1 calc R U . . .
C5 C 0.2998(5) 0.9865(9) 0.2197(3) 0.0316(11) Uani 1 1 d . . . . .
H5 H 0.2546 0.8491 0.2279 0.038 Uiso 1 1 calc R U . . .
C6 C 0.4113(4) 1.0256(8) 0.2933(3) 0.0257(10) Uani 1 1 d . . . . .
H6 H 0.4411 1.1807 0.2900 0.031 Uiso 1 1 calc R U . . .
C7 C 0.3722(4) 1.0101(8) 0.3689(3) 0.0251(10) Uani 1 1 d . . . . .
C8 C 0.3106(5) 0.8271(8) 0.3876(3) 0.0301(10) Uani 1 1 d . . . . .
H8 H 0.2901 0.7055 0.3522 0.036 Uiso 1 1 calc R U . . .
C9 C 0.2788(5) 0.8217(9) 0.4581(3) 0.0310(11) Uani 1 1 d . . . . .
H9 H 0.2387 0.6940 0.4712 0.037 Uiso 1 1 calc R U . . .
C10 C 0.3046(5) 0.9980(9) 0.5089(3) 0.0317(11) Uani 1 1 d . . . . .
H10 H 0.2805 0.9939 0.5563 0.038 Uiso 1 1 calc R U . . .
C11 C 0.3654(5) 1.1804(9) 0.4910(3) 0.0338(12) Uani 1 1 d . . . . .
H11 H 0.3841 1.3023 0.5263 0.041 Uiso 1 1 calc R U . . .
C12 C 0.3999(4) 1.1873(8) 0.4210(3) 0.0286(11) Uani 1 1 d . . . . .
H12 H 0.4423 1.3135 0.4090 0.034 Uiso 1 1 calc R U . . .
C13 C 0.6363(4) 0.9714(8) 0.3187(3) 0.0246(10) Uani 1 1 d . . . . .
C14 C 0.8616(5) 0.8842(8) 0.3400(3) 0.0307(11) Uani 1 1 d . . . . .
C15 C 0.9077(5) 0.9818(10) 0.4225(3) 0.0381(12) Uani 1 1 d . . . . .
H15A H 0.8663 1.1248 0.4238 0.057 Uiso 1 1 calc R U . . .
H15B H 0.9996 1.0028 0.4367 0.057 Uiso 1 1 calc R U . . .
H15C H 0.8867 0.8805 0.4601 0.057 Uiso 1 1 calc R U . . .
C16 C 0.8774(6) 1.0419(10) 0.2773(3) 0.0393(13) Uani 1 1 d . . . . .
H16A H 0.8345 0.9816 0.2253 0.059 Uiso 1 1 calc R U . . .
H16B H 0.9677 1.0606 0.2823 0.059 Uiso 1 1 calc R U . . .
H16C H 0.8404 1.1856 0.2838 0.059 Uiso 1 1 calc R U . . .
C17 C 0.9252(6) 0.6652(9) 0.3358(4) 0.0420(13) Uani 1 1 d . . . . .
H17A H 0.9063 0.5619 0.3736 0.063 Uiso 1 1 calc R U . . .
H17B H 1.0169 0.6870 0.3486 0.063 Uiso 1 1 calc R U . . .
H17C H 0.8935 0.6044 0.2826 0.063 Uiso 1 1 calc R U . . .

loop_
_atom_site_aniso_label
_atom_site_aniso_U_11
_atom_site_aniso_U_22
_atom_site_aniso_U_33
_atom_site_aniso_U_23
_atom_site_aniso_U_13
_atom_site_aniso_U_12
C18 0.038(4) 0.032(4) 0.018(4) 0.003(3) 0.011(3) -0.002(3)
C19 0.035(3) 0.041(3) 0.023(3) -0.001(2) 0.012(3) 0.003(3)
C20 0.036(3) 0.045(3) 0.030(3) 0.000(3) 0.012(3) 0.008(3)
C21 0.031(3) 0.051(4) 0.035(3) -0.002(3) 0.012(3) 0.009(3)
C22 0.026(3) 0.051(4) 0.030(3) 0.000(3) 0.010(3) 0.006(3)
C23 0.023(3) 0.051(3) 0.029(3) 0.004(3) 0.005(3) 0.001(3)
C24 0.026(3) 0.046(3) 0.028(3) 0.005(3) 0.006(3) -0.002(3)
C18A 0.047(4) 0.037(4) 0.022(4) -0.001(3) 0.014(3) -0.003(3)
C19A 0.034(3) 0.040(3) 0.022(3) -0.002(2) 0.009(2) 0.003(3)
C20A 0.031(3) 0.045(3) 0.026(3) -0.003(3) 0.007(3) 0.007(3)
C21A 0.031(3) 0.052(4) 0.032(3) -0.004(3) 0.005(3) 0.008(3)
C22A 0.025(3) 0.054(4) 0.031(3) -0.003(3) 0.010(2) 0.006(3)
C23A 0.020(3) 0.050(3) 0.029(3) 0.005(3) 0.008(3) 0.000(3)
C24A 0.025(3) 0.046(3) 0.029(3) 0.004(3) 0.006(3) -0.002(3)
Br1 0.0331(2) 0.0442(3) 0.0430(3) 0.0154(3) 0.00554(18) -0.0071(3)
O1 0.0325(17) 0.0205(16) 0.0337(17) -0.0025(12) 0.0194(14) -0.0013(13)
O2 0.0302(16) 0.0201(17) 0.0411(19) -0.0056(13) 0.0118(14) -0.0048(14)
N1 0.037(2) 0.017(2) 0.023(2) -0.0027(15) 0.0154(17) -0.0068(17)
N2 0.057(3) 0.036(3) 0.037(2) -0.0148(19) 0.031(2) -0.024(2)
C1 0.044(3) 0.020(2) 0.036(3) -0.006(2) 0.025(2) -0.014(2)
C2 0.063(4) 0.030(3) 0.042(3) -0.015(2) 0.037(3) -0.029(3)
C3 0.059(3) 0.051(4) 0.032(2) -0.017(3) 0.023(2) -0.039(4)
C4 0.046(3) 0.048(3) 0.026(3) 0.003(2) 0.011(2) -0.023(3)
C5 0.035(3) 0.032(3) 0.029(3) 0.005(2) 0.011(2) -0.012(2)
C6 0.031(2) 0.021(2) 0.028(2) 0.0001(18) 0.0126(19) -0.007(2)
C7 0.025(2) 0.026(2) 0.027(2) 0.0034(18) 0.0106(18) -0.001(2)
C8 0.040(3) 0.023(2) 0.029(2) 0.0004(19) 0.013(2) -0.005(2)
C9 0.037(3) 0.027(2) 0.033(3) 0.0079(19) 0.017(2) 0.001(2)
C10 0.032(2) 0.040(3) 0.026(2) 0.004(2) 0.014(2) 0.006(2)
C11 0.036(2) 0.036(3) 0.029(3) -0.008(2) 0.0092(19) 0.003(2)
C12 0.028(2) 0.025(3) 0.034(3) 0.0004(18) 0.0109(18) -0.0009(19)
C13 0.034(2) 0.020(2) 0.024(2) 0.0010(17) 0.0153(19) -0.002(2)
C14 0.033(3) 0.027(3) 0.038(3) -0.005(2) 0.020(2) -0.002(2)
C15 0.036(3) 0.045(3) 0.035(3) -0.007(2) 0.013(2) 0.004(3)
C16 0.048(3) 0.035(3) 0.044(3) -0.007(2) 0.027(3) -0.013(3)
C17 0.047(3) 0.030(3) 0.058(4) -0.006(2) 0.029(3) 0.005(2)

loop_
_atom_type_symbol
_atom_type_description
_atom_type_scat_dispersion_real
_atom_type_scat_dispersion_imag
_atom_type_scat_source
C C 0.0033 0.0016 'International Tables Vol C Tables 4.2.6.8 and 6.1.1.4'
H H 0.0000 0.0000 'International Tables Vol C Tables 4.2.6.8 and 6.1.1.4'
N N 0.0061 0.0033 'International Tables Vol C Tables 4.2.6.8 and 6.1.1.4'
O O 0.0106 0.0060 'International Tables Vol C Tables 4.2.6.8 and 6.1.1.4'
Br Br -0.2901 2.4595 'International Tables Vol C Tables 4.2.6.8 and 6.1.1.4'

loop_
_geom_angle_atom_site_label_1
_geom_angle_atom_site_label_2
_geom_angle_atom_site_label_3
_geom_angle
N2 C18 C19 102.9(8)
N2 C18 H18A 111.2
C19 C18 H18A 111.2
N2 C18 H18B 111.2
C19 C18 H18B 111.2
H18A C18 H18B 109.1
C20 C19 C24 120.0
C20 C19 C18 141.0(9)
C24 C19 C18 99.0(9)
C19 C20 C21 120.0
C19 C20 H20 120.0
C21 C20 H20 120.0
C22 C21 C20 120.0
C22 C21 H21 120.0
C20 C21 H21 120.0
C21 C22 C23 120.0
C21 C22 H22 120.0
C23 C22 H22 120.0
C24 C23 C22 120.0
C24 C23 H23 120.0
C22 C23 H23 120.0
C23 C24 C19 120.0
C23 C24 H24 120.0
C19 C24 H24 120.0
C19A C18A N2 108.3(9)
C19A C18A H18C 110.0
N2 C18A H18C 110.0
C19A C18A H18D 110.0
N2 C18A H18D 110.0
H18C C18A H18D 108.4
C20A C19A C24A 120.0
C20A C19A C18A 99.9(9)
C24A C19A C18A 138.7(8)
C21A C20A C19A 120.0
C21A C20A H20A 120.0
C19A C20A H20A 120.0
C20A C21A C22A 120.0
C20A C21A H21A 120.0
C22A C21A H21A 120.0
C23A C22A C21A 120.0
C23A C22A H22A 120.0
C21A C22A H22A 120.0
C24A C23A C22A 120.0
C24A C23A H23A 120.0
C22A C23A H23A 120.0
C23A C24A C19A 120.0
C23A C24A H24A 120.0
C19A C24A H24A 120.0
C13 O1 C14 120.4(4)
C13 N1 C6 116.3(4)
C13 N1 C1 122.8(5)
C6 N1 C1 121.0(4)
C2 N2 C18A 114.0(6)
C2 N2 C18 112.5(6)
C2 N2 H2N 107(4)
C18A N2 H2N 95(4)
C18 N2 H2N 115(4)
N1 C1 C2 114.6(4)
N1 C1 H1A 108.6
C2 C1 H1A 108.6
N1 C1 H1B 108.6
C2 C1 H1B 108.6
H1A C1 H1B 107.6
N2 C2 C1 109.7(4)
N2 C2 C3 109.6(4)
C1 C2 C3 114.3(5)
N2 C2 H2 107.7
C1 C2 H2 107.7
C3 C2 H2 107.7
C4 C3 C2 116.1(4)
C4 C3 H3A 108.3
C2 C3 H3A 108.3
C4 C3 H3B 108.3
C2 C3 H3B 108.3
H3A C3 H3B 107.4
C5 C4 C3 111.4(4)
C5 C4 H4A 109.4
C3 C4 H4A 109.4
C5 C4 H4B 109.4
C3 C4 H4B 109.4
H4A C4 H4B 108.0
C4 C5 C6 114.8(4)
C4 C5 Br1 111.0(4)
C6 C5 Br1 105.7(3)
C4 C5 H5 108.4
C6 C5 H5 108.4
Br1 C5 H5 108.4
N1 C6 C7 112.7(4)
N1 C6 C5 110.7(4)
C7 C6 C5 112.4(4)
N1 C6 H6 106.9
C7 C6 H6 106.9
C5 C6 H6 106.9
C8 C7 C12 119.1(4)
C8 C7 C6 122.7(4)
C12 C7 C6 118.3(4)
C7 C8 C9 119.9(5)
C7 C8 H8 120.0
C9 C8 H8 120.0
C10 C9 C8 121.0(5)
C10 C9 H9 119.5
C8 C9 H9 119.5
C9 C10 C11 119.6(5)
C9 C10 H10 120.2
C11 C10 H10 120.2
C10 C11 C12 120.2(4)
C10 C11 H11 119.9
C12 C11 H11 119.9
C7 C12 C11 120.2(4)
C7 C12 H12 119.9
C11 C12 H12 119.9
O2 C13 O1 125.1(4)
O2 C13 N1 123.7(4)
O1 C13 N1 111.2(4)
O1 C14 C17 101.8(4)
O1 C14 C16 109.8(4)
C17 C14 C16 111.4(4)
O1 C14 C15 109.9(4)
C17 C14 C15 110.8(5)
C16 C14 C15 112.7(5)
C14 C15 H15A 109.5
C14 C15 H15B 109.5
H15A C15 H15B 109.5
C14 C15 H15C 109.5
H15A C15 H15C 109.5
H15B C15 H15C 109.5
C14 C16 H16A 109.5
C14 C16 H16B 109.5
H16A C16 H16B 109.5
C14 C16 H16C 109.5
H16A C16 H16C 109.5
H16B C16 H16C 109.5
C14 C17 H17A 109.5
C14 C17 H17B 109.5
H17A C17 H17B 109.5
C14 C17 H17C 109.5
H17A C17 H17C 109.5
H17B C17 H17C 109.5

loop_
_geom_bond_atom_site_label_1
_geom_bond_atom_site_label_2
_geom_bond_distance
C18 N2 1.499(11)
C18 C19 1.697(13)
C18 H18A 0.9900
C18 H18B 0.9900
C19 C20 1.3900
C19 C24 1.3900
C20 C21 1.3900
C20 H20 0.9500
C21 C22 1.3900
C21 H21 0.9500
C22 C23 1.3900
C22 H22 0.9500
C23 C24 1.3900
C23 H23 0.9500
C24 H24 0.9500
C18A C19A 1.449(13)
C18A N2 1.484(11)
C18A H18C 0.9900
C18A H18D 0.9900
C19A C20A 1.3900
C19A C24A 1.3900
C20A C21A 1.3900
C20A H20A 0.9500
C21A C22A 1.3900
C21A H21A 0.9500
C22A C23A 1.3900
C22A H22A 0.9500
C23A C24A 1.3900
C23A H23A 0.9500
C24A H24A 0.9500
Br1 C5 1.974(6)
O1 C13 1.351(6)
O1 C14 1.484(6)
O2 C13 1.207(6)
N1 C13 1.377(6)
N1 C6 1.465(7)
N1 C1 1.466(6)
N2 C2 1.463(6)
N2 H2N 0.88(3)
C1 C2 1.528(7)
C1 H1A 0.9900
C1 H1B 0.9900
C2 C3 1.529(9)
C2 H2 1.0000
C3 C4 1.528(10)
C3 H3A 0.9900
C3 H3B 0.9900
C4 C5 1.517(7)
C4 H4A 0.9900
C4 H4B 0.9900
C5 C6 1.535(7)
C5 H5 1.0000
C6 C7 1.524(6)
C6 H6 1.0000
C7 C8 1.385(7)
C7 C12 1.389(7)
C8 C9 1.393(7)
C8 H8 0.9500
C9 C10 1.372(8)
C9 H9 0.9500
C10 C11 1.373(8)
C10 H10 0.9500
C11 C12 1.401(7)
C11 H11 0.9500
C12 H12 0.9500
C14 C17 1.509(7)
C14 C16 1.512(7)
C14 C15 1.524(7)
C15 H15A 0.9800
C15 H15B 0.9800
C15 H15C 0.9800
C16 H16A 0.9800
C16 H16B 0.9800
C16 H16C 0.9800
C17 H17A 0.9800
C17 H17B 0.9800
C17 H17C 0.9800

loop_
_geom_hbond_atom_site_label_D
_geom_hbond_atom_site_label_H
_geom_hbond_atom_site_label_A
_geom_hbond_distance_DH
_geom_hbond_distance_HA
_geom_hbond_distance_DA
_geom_hbond_angle_DHA
N2 H2N O1 0.88(3) 2.33(5) 2.978(6) 131(5)
